data_4109230
loop_
_publ_author_name
'Sergiy V. Rosokha'
'Jay K. Kochi'

_publ_section_title
;
 Continuum of Outer- and Inner-Sphere Mechanisms for Organic Electron
 Transfer. Steric Modulation of the Precursor Complex in Paramagnetic
 (Ion-Radical) Self-Exchanges
;
_journal_name_full 'Journal of the American Chemical Society'
_journal_page_first 3683
_journal_page_last 3697
_journal_paper_doi 10.1021/ja069149m
_journal_volume 129
_journal_year 2007
_chemical_formula_moiety 'C23 H31 N S'
_chemical_formula_sum 'C23 H31 N S'
_chemical_formula_weight 353.55
_chemical_name_common Dibutyl-N-propyl-PHTZ
_chemical_name_systematic
; 
 2,7-Di-tert-butyl-N-isopropyl-phenothiazine
;
_space_group_IT_number 56
_symmetry_cell_setting orthorhombic
_symmetry_space_group_name_Hall '-P 2ab 2ac'
_symmetry_space_group_name_H-M 'P c c n'
_atom_sites_solution_hydrogens geom
_atom_sites_solution_primary direct
_atom_sites_solution_secondary difmap
_audit_creation_method SHELXL-97
_cell_angle_alpha 90.00
_cell_angle_beta 90.00
_cell_angle_gamma 90.00
_cell_formula_units_Z 8
_cell_length_a 17.87(2)
_cell_length_b 25.24(5)
_cell_length_c 10.08(2)
_cell_measurement_reflns_used 245
_cell_measurement_temperature 298(2)
_cell_measurement_theta_max 17.16
_cell_measurement_theta_min 2.82
_cell_volume 4546(14)
_computing_cell_refinement 'SAINT V6.28 (BrukerAXS, 1997-2001)'
_computing_data_collection 'SMART V5.630 (BrukerAXS, 1997-2001)'
_computing_data_reduction 'SAINT & SADABS V2.06 (Sheldrick, 2000)'
_computing_molecular_graphics 'XP V5.06 (BrukerAXS, 1997-99)'
_computing_publication_material 'SHELXL-93, XCIF V5.05 (BrukerAXS, 1997-99)'
_computing_structure_refinement 'SHELXTL v. 6.12 (Sheldrick, 2001)'
_computing_structure_solution 'SHELXTL v. 6.12 (Sheldrick, 2001)'
_diffrn_ambient_temperature 298(2)
_diffrn_measured_fraction_theta_full 0.993
_diffrn_measured_fraction_theta_max 0.993
_diffrn_measurement_device 'Siemens SMART'
_diffrn_measurement_method
;
\w-scan, frame range 0.3 deg, hemisphere
;
_diffrn_radiation_monochromator graphite
_diffrn_radiation_source 'fine-focus sealed tube'
_diffrn_radiation_type MoK\a
_diffrn_radiation_wavelength 0.71073
_diffrn_reflns_av_R_equivalents 0.1124
_diffrn_reflns_av_sigmaI/netI 0.0760
_diffrn_reflns_limit_h_max 25
_diffrn_reflns_limit_h_min -25
_diffrn_reflns_limit_k_max 30
_diffrn_reflns_limit_k_min -35
_diffrn_reflns_limit_l_max 14
_diffrn_reflns_limit_l_min -14
_diffrn_reflns_number 62952
_diffrn_reflns_theta_full 30.00
_diffrn_reflns_theta_max 30.00
_diffrn_reflns_theta_min 1.40
_diffrn_standards_decay_% 0
_diffrn_standards_interval_count 0
_diffrn_standards_interval_time 0
_diffrn_standards_number none
_exptl_absorpt_coefficient_mu 0.147
_exptl_absorpt_correction_type none
_exptl_crystal_colour colorless
_exptl_crystal_density_diffrn 1.033
_exptl_crystal_description plate
_exptl_crystal_F_000 1536
_exptl_crystal_size_max 0.5
_exptl_crystal_size_mid 0.2
_exptl_crystal_size_min 0.05
_refine_diff_density_max 0.296
_refine_diff_density_min -0.347
_refine_diff_density_rms 0.044
_refine_ls_extinction_method none
_refine_ls_goodness_of_fit_ref 0.947
_refine_ls_hydrogen_treatment constr
_refine_ls_matrix_type full
_refine_ls_number_parameters 282
_refine_ls_number_reflns 6589
_refine_ls_number_restraints 72
_refine_ls_restrained_S_all 0.973
_refine_ls_R_factor_all 0.1521
_refine_ls_R_factor_gt 0.0690
_refine_ls_shift/su_max 0.002
_refine_ls_shift/su_mean 0.000
_refine_ls_structure_factor_coef Fsqd
_refine_ls_weighting_details 'calc w=1/[\s^2^(Fo^2^)+(0.1623P)^2^+0.0000P] where P=(Fo^2^+2Fc^2^)/3'
_refine_ls_weighting_scheme calc
_refine_ls_wR_factor_gt 0.2121
_refine_ls_wR_factor_ref 0.2404
_reflns_number_gt 2742
_reflns_number_total 6589
_reflns_threshold_expression >2sigma(I)
_cod_data_source_file ja069149msi20061220_055604.cif
_cod_data_source_block lu14
_cod_original_cell_volume 4547(14)
_cod_database_code 4109230

loop_
_symmetry_equiv_pos_as_xyz
'x, y, z'
'-x+1/2, -y+1/2, z'
'-x, y+1/2, -z+1/2'
'x+1/2, -y, -z+1/2'
'-x, -y, -z'
'x-1/2, y-1/2, -z'
'x, -y-1/2, z-1/2'
'-x-1/2, y, z-1/2'

loop_
_atom_site_label
_atom_site_type_symbol
_atom_site_fract_x
_atom_site_fract_y
_atom_site_fract_z
_atom_site_U_iso_or_equiv
_atom_site_adp_type
_atom_site_occupancy
_atom_site_symmetry_multiplicity
_atom_site_calc_flag
_atom_site_refinement_flags
_atom_site_disorder_assembly
_atom_site_disorder_group
S1 S 0.59656(4) 0.48765(3) 0.62112(8) 0.0669(3) Uani 1 1 d . . .
N1 N 0.67609(13) 0.41075(10) 0.7981(2) 0.0677(6) Uani 1 1 d . . .
C10 C 0.58710(13) 0.41804(11) 0.6153(2) 0.0524(6) Uani 1 1 d . . .
C11 C 0.62546(14) 0.38654(11) 0.7068(2) 0.0572(7) Uani 1 1 d . . .
C12 C 0.61147(16) 0.33270(12) 0.7028(3) 0.0663(8) Uani 1 1 d . . .
H12A H 0.6360 0.3105 0.7622 0.080 Uiso 1 1 calc R . .
C13 C 0.56171(16) 0.31092(12) 0.6122(3) 0.0658(7) Uani 1 1 d . . .
H13A H 0.5532 0.2746 0.6140 0.079 Uiso 1 1 calc R . .
C14 C 0.52414(15) 0.34145(11) 0.5190(2) 0.0552(6) Uani 1 1 d . A .
C15 C 0.53879(14) 0.39578(11) 0.5227(3) 0.0559(6) Uani 1 1 d . . .
H15A H 0.5155 0.4178 0.4612 0.067 Uiso 1 1 calc R . .
C16 C 0.47018(18) 0.31844(12) 0.4161(3) 0.0698(8) Uani 1 1 d . . .
C17 C 0.5061(3) 0.3295(2) 0.2751(4) 0.1026(18) Uani 0.801(7) 1 d PU A 1
H17A H 0.4740 0.3155 0.2071 0.154 Uiso 0.801(7) 1 calc PR A 1
H17B H 0.5542 0.3126 0.2699 0.154 Uiso 0.801(7) 1 calc PR A 1
H17C H 0.5119 0.3670 0.2627 0.154 Uiso 0.801(7) 1 calc PR A 1
C18 C 0.3963(3) 0.3476(2) 0.4171(6) 0.112(2) Uani 0.801(7) 1 d PU A 1
H18A H 0.3721 0.3425 0.5012 0.169 Uiso 0.801(7) 1 calc PR A 1
H18B H 0.3649 0.3340 0.3476 0.169 Uiso 0.801(7) 1 calc PR A 1
H18C H 0.4049 0.3847 0.4030 0.169 Uiso 0.801(7) 1 calc PR A 1
C19 C 0.4624(4) 0.25856(19) 0.4244(6) 0.110(2) Uani 0.801(7) 1 d PU A 1
H19A H 0.4403 0.2491 0.5079 0.164 Uiso 0.801(7) 1 calc PR A 1
H19B H 0.5109 0.2425 0.4170 0.164 Uiso 0.801(7) 1 calc PR A 1
H19C H 0.4310 0.2463 0.3534 0.164 Uiso 0.801(7) 1 calc PR A 1
C17A C 0.4026(10) 0.2916(8) 0.5090(18) 0.092(6) Uani 0.199(7) 1 d PU A 2
H17D H 0.4125 0.2985 0.6011 0.138 Uiso 0.199(7) 1 calc PR A 2
H17E H 0.4012 0.2540 0.4944 0.138 Uiso 0.199(7) 1 calc PR A 2
H17F H 0.3552 0.3068 0.4850 0.138 Uiso 0.199(7) 1 calc PR A 2
C18A C 0.5075(16) 0.2767(12) 0.351(3) 0.134(9) Uani 0.199(7) 1 d PU A 2
H18D H 0.5466 0.2909 0.2959 0.201 Uiso 0.199(7) 1 calc PR A 2
H18E H 0.4726 0.2576 0.2963 0.201 Uiso 0.199(7) 1 calc PR A 2
H18F H 0.5288 0.2531 0.4152 0.201 Uiso 0.199(7) 1 calc PR A 2
C19A C 0.454(2) 0.3570(12) 0.307(3) 0.149(11) Uani 0.199(7) 1 d PU A 2
H19D H 0.4996 0.3685 0.2673 0.223 Uiso 0.199(7) 1 calc PR A 2
H19E H 0.4276 0.3870 0.3430 0.223 Uiso 0.199(7) 1 calc PR A 2
H19F H 0.4229 0.3402 0.2413 0.223 Uiso 0.199(7) 1 calc PR A 2
C20 C 0.69300(15) 0.48986(11) 0.6614(3) 0.0568(7) Uani 1 1 d . . .
C21 C 0.72199(15) 0.45241(11) 0.7493(3) 0.0605(7) Uani 1 1 d . . .
C22 C 0.79651(16) 0.45895(13) 0.7860(3) 0.0738(8) Uani 1 1 d . . .
H22A H 0.8180 0.4351 0.8450 0.089 Uiso 1 1 calc R . .
C23 C 0.83924(16) 0.50014(13) 0.7366(3) 0.0768(9) Uani 1 1 d . . .
H23A H 0.8883 0.5038 0.7660 0.092 Uiso 1 1 calc R . .
C24 C 0.81184(16) 0.53588(12) 0.6457(3) 0.0653(7) Uani 1 1 d . B .
C25 C 0.73731(16) 0.52943(12) 0.6074(3) 0.0640(7) Uani 1 1 d . . .
H25A H 0.7170 0.5522 0.5444 0.077 Uiso 1 1 calc R . .
C26 C 0.86102(18) 0.57954(15) 0.5845(4) 0.0838(10) Uani 1 1 d . . .
C27 C 0.9275(5) 0.5512(3) 0.5082(10) 0.147(3) Uani 0.682(9) 1 d PU B 1
H27A H 0.9597 0.5775 0.4696 0.221 Uiso 0.682(9) 1 calc PR B 1
H27B H 0.9075 0.5291 0.4393 0.221 Uiso 0.682(9) 1 calc PR B 1
H27C H 0.9556 0.5299 0.5693 0.221 Uiso 0.682(9) 1 calc PR B 1
C28 C 0.8921(7) 0.6151(4) 0.6897(9) 0.142(3) Uani 0.682(9) 1 d PU B 1
H28A H 0.8518 0.6321 0.7360 0.213 Uiso 0.682(9) 1 calc PR B 1
H28B H 0.9234 0.6415 0.6495 0.213 Uiso 0.682(9) 1 calc PR B 1
H28C H 0.9211 0.5945 0.7512 0.213 Uiso 0.682(9) 1 calc PR B 1
C29 C 0.8211(4) 0.6130(3) 0.4830(8) 0.125(3) Uani 0.682(9) 1 d PU B 1
H29A H 0.7797 0.6308 0.5243 0.188 Uiso 0.682(9) 1 calc PR B 1
H29B H 0.8029 0.5907 0.4128 0.188 Uiso 0.682(9) 1 calc PR B 1
H29C H 0.8551 0.6387 0.4473 0.188 Uiso 0.682(9) 1 calc PR B 1
C27A C 0.8174(9) 0.6353(5) 0.622(2) 0.125(6) Uani 0.318(9) 1 d PU B 2
H27D H 0.7683 0.6352 0.5835 0.188 Uiso 0.318(9) 1 calc PR B 2
H27E H 0.8453 0.6648 0.5886 0.188 Uiso 0.318(9) 1 calc PR B 2
H27F H 0.8131 0.6383 0.7171 0.188 Uiso 0.318(9) 1 calc PR B 2
C28A C 0.8723(12) 0.5709(7) 0.4525(16) 0.124(6) Uani 0.318(9) 1 d PU B 2
H28D H 0.8972 0.5375 0.4404 0.185 Uiso 0.318(9) 1 calc PR B 2
H28E H 0.9027 0.5988 0.4167 0.185 Uiso 0.318(9) 1 calc PR B 2
H28F H 0.8250 0.5703 0.4075 0.185 Uiso 0.318(9) 1 calc PR B 2
C29A C 0.9345(8) 0.5864(7) 0.6626(15) 0.104(5) Uani 0.318(9) 1 d PU B 2
H29D H 0.9641 0.5548 0.6545 0.156 Uiso 0.318(9) 1 calc PR B 2
H29E H 0.9233 0.5927 0.7544 0.156 Uiso 0.318(9) 1 calc PR B 2
H29F H 0.9618 0.6160 0.6275 0.156 Uiso 0.318(9) 1 calc PR B 2
C31 C 0.69763(19) 0.38513(15) 0.9226(3) 0.0827(10) Uani 1 1 d . . .
H31A H 0.7246 0.4123 0.9730 0.099 Uiso 1 1 calc R . .
C32 C 0.6296(3) 0.37152(18) 1.0063(4) 0.1167(15) Uani 1 1 d . . .
H32A H 0.6455 0.3547 1.0870 0.175 Uiso 1 1 calc R . .
H32B H 0.5976 0.3479 0.9577 0.175 Uiso 1 1 calc R . .
H32C H 0.6027 0.4034 1.0272 0.175 Uiso 1 1 calc R . .
C33 C 0.7529(3) 0.33845(17) 0.9098(4) 0.1141(14) Uani 1 1 d . . .
H33A H 0.7954 0.3493 0.8584 0.171 Uiso 1 1 calc R . .
H33B H 0.7285 0.3093 0.8666 0.171 Uiso 1 1 calc R . .
H33C H 0.7691 0.3277 0.9966 0.171 Uiso 1 1 calc R . .

loop_
_atom_site_aniso_label
_atom_site_aniso_U_11
_atom_site_aniso_U_22
_atom_site_aniso_U_33
_atom_site_aniso_U_23
_atom_site_aniso_U_13
_atom_site_aniso_U_12
S1 0.0529(4) 0.0630(5) 0.0847(6) -0.0031(4) -0.0084(3) 0.0004(3)
N1 0.0655(14) 0.0884(17) 0.0493(12) 0.0106(12) -0.0108(11) -0.0121(12)
C10 0.0452(13) 0.0615(16) 0.0507(14) 0.0012(12) 0.0001(11) -0.0001(11)
C11 0.0503(14) 0.0735(19) 0.0478(14) 0.0055(13) 0.0004(12) -0.0062(13)
C12 0.0689(17) 0.073(2) 0.0569(17) 0.0179(14) -0.0112(14) -0.0042(14)
C13 0.0698(18) 0.0611(17) 0.0666(18) 0.0128(14) -0.0040(15) -0.0059(14)
C14 0.0542(14) 0.0620(17) 0.0493(14) 0.0000(12) -0.0009(12) -0.0009(12)
C15 0.0518(14) 0.0657(17) 0.0502(14) 0.0055(12) -0.0027(12) 0.0051(12)
C16 0.0786(19) 0.0683(19) 0.0624(18) -0.0100(15) -0.0150(15) -0.0022(15)
C17 0.125(4) 0.121(4) 0.062(3) -0.014(3) -0.007(3) -0.016(3)
C18 0.067(3) 0.128(4) 0.143(4) -0.048(3) -0.031(3) 0.001(3)
C19 0.132(4) 0.080(3) 0.117(4) -0.005(3) -0.038(4) -0.037(3)
C17A 0.081(9) 0.119(11) 0.078(9) -0.010(7) -0.022(7) -0.023(7)
C18A 0.139(12) 0.134(12) 0.129(12) -0.028(9) -0.007(9) 0.000(9)
C19A 0.151(14) 0.148(13) 0.146(14) -0.009(9) -0.017(10) 0.005(9)
C20 0.0518(14) 0.0675(17) 0.0511(14) -0.0054(13) -0.0022(11) -0.0002(13)
C21 0.0568(15) 0.0772(18) 0.0477(14) -0.0028(13) -0.0017(12) -0.0063(13)
C22 0.0639(18) 0.097(2) 0.0601(17) 0.0074(16) -0.0192(14) -0.0040(16)
C23 0.0568(17) 0.108(3) 0.0652(19) 0.0009(18) -0.0074(15) -0.0190(16)
C24 0.0575(16) 0.080(2) 0.0584(16) -0.0057(15) -0.0028(13) -0.0110(14)
C25 0.0635(17) 0.0662(17) 0.0622(17) -0.0015(13) -0.0079(14) -0.0069(13)
C26 0.072(2) 0.098(3) 0.081(2) 0.003(2) -0.0043(17) -0.0287(18)
C27 0.113(5) 0.166(6) 0.163(7) 0.019(5) 0.052(5) -0.018(5)
C28 0.176(7) 0.112(5) 0.138(6) -0.003(4) -0.036(5) -0.060(5)
C29 0.108(5) 0.132(5) 0.136(6) 0.062(5) -0.010(4) -0.037(4)
C27A 0.115(9) 0.094(8) 0.168(11) 0.007(7) 0.004(7) -0.027(6)
C28A 0.126(9) 0.138(9) 0.107(8) 0.014(7) 0.009(7) -0.045(8)
C29A 0.083(7) 0.116(9) 0.112(8) 0.002(7) 0.000(6) -0.045(6)
C31 0.086(2) 0.114(3) 0.0472(16) 0.0201(17) -0.0136(15) -0.0218(19)
C32 0.119(3) 0.169(4) 0.062(2) 0.024(2) -0.004(2) -0.049(3)
C33 0.108(3) 0.124(3) 0.110(3) 0.027(2) -0.047(3) 0.000(3)

loop_
_atom_type_symbol
_atom_type_description
_atom_type_scat_dispersion_real
_atom_type_scat_dispersion_imag
_atom_type_scat_source
C C 0.0033 0.0016 'International Tables Vol C Tables 4.2.6.8 and 6.1.1.4'
H H 0.0000 0.0000 'International Tables Vol C Tables 4.2.6.8 and 6.1.1.4'
N N 0.0061 0.0033 'International Tables Vol C Tables 4.2.6.8 and 6.1.1.4'
S S 0.1246 0.1234 'International Tables Vol C Tables 4.2.6.8 and 6.1.1.4'

loop_
_geom_angle_atom_site_label_1
_geom_angle_atom_site_label_2
_geom_angle_atom_site_label_3
_geom_angle
C10 S1 C20 97.59(12)
C21 N1 C11 117.4(2)
C21 N1 C31 118.1(2)
C11 N1 C31 122.0(3)
C15 C10 C11 121.2(3)
C15 C10 S1 119.0(2)
C11 C10 S1 119.8(2)
C12 C11 C10 116.8(3)
C12 C11 N1 123.7(2)
C10 C11 N1 119.5(3)
C11 C12 C13 121.7(3)
C11 C12 H12A 119.2
C13 C12 H12A 119.2
C12 C13 C14 122.3(3)
C12 C13 H13A 118.8
C14 C13 H13A 118.8
C13 C14 C15 115.9(3)
C13 C14 C16 123.5(3)
C15 C14 C16 120.6(2)
C10 C15 C14 122.1(2)
C10 C15 H15A 119.0
C14 C15 H15A 119.0
C18A C16 C19A 103.7(18)
C18 C16 C19 113.8(4)
C18A C16 C14 107.6(11)
C19A C16 C14 112.0(12)
C18 C16 C14 111.2(3)
C19 C16 C14 113.5(3)
C18 C16 C17 105.9(4)
C19 C16 C17 105.1(4)
C14 C16 C17 106.6(3)
C18A C16 C17A 107.5(16)
C19A C16 C17A 122.1(16)
C14 C16 C17A 103.3(6)
C16 C17 H17A 109.5
C16 C17 H17B 109.5
H17A C17 H17B 109.5
C16 C17 H17C 109.5
H17A C17 H17C 109.5
H17B C17 H17C 109.5
C16 C18 H18A 109.5
C16 C18 H18B 109.5
H18A C18 H18B 109.5
C16 C18 H18C 109.5
H18A C18 H18C 109.5
H18B C18 H18C 109.5
C16 C19 H19A 109.5
C16 C19 H19B 109.5
H19A C19 H19B 109.5
C16 C19 H19C 109.5
H19A C19 H19C 109.5
H19B C19 H19C 109.5
C16 C17A H17D 109.5
C16 C17A H17E 109.5
H17D C17A H17E 109.5
C16 C17A H17F 109.5
H17D C17A H17F 109.5
H17E C17A H17F 109.5
C16 C18A H18D 109.5
C16 C18A H18E 109.5
H18D C18A H18E 109.5
C16 C18A H18F 109.5
H18D C18A H18F 109.5
H18E C18A H18F 109.5
C16 C19A H19D 109.5
C16 C19A H19E 109.5
H19D C19A H19E 109.5
C16 C19A H19F 109.5
H19D C19A H19F 109.5
H19E C19A H19F 109.5
C25 C20 C21 121.7(3)
C25 C20 S1 119.3(2)
C21 C20 S1 119.0(2)
C22 C21 C20 116.3(3)
C22 C21 N1 123.3(3)
C20 C21 N1 120.4(3)
C23 C22 C21 121.5(3)
C23 C22 H22A 119.3
C21 C22 H22A 119.3
C24 C23 C22 122.4(3)
C24 C23 H23A 118.8
C22 C23 H23A 118.8
C23 C24 C25 116.6(3)
C23 C24 C26 122.2(3)
C25 C24 C26 121.2(3)
C20 C25 C24 121.4(3)
C20 C25 H25A 119.3
C24 C25 H25A 119.3
C28 C26 C29 108.7(6)
C28A C26 C24 111.1(7)
C28 C26 C24 111.0(4)
C29 C26 C24 113.7(3)
C28A C26 C29A 113.0(11)
C24 C26 C29A 111.3(6)
C28 C26 C27 109.6(6)
C29 C26 C27 106.2(6)
C24 C26 C27 107.4(4)
C28A C26 C27A 115.5(12)
C24 C26 C27A 104.3(6)
C29A C26 C27A 100.9(9)
C26 C27 H27A 109.5
C26 C27 H27B 109.5
H27A C27 H27B 109.5
C26 C27 H27C 109.5
H27A C27 H27C 109.5
H27B C27 H27C 109.5
C26 C28 H28A 109.5
C26 C28 H28B 109.5
H28A C28 H28B 109.5
C26 C28 H28C 109.5
H28A C28 H28C 109.5
H28B C28 H28C 109.5
C26 C29 H29A 109.5
C26 C29 H29B 109.5
H29A C29 H29B 109.5
C26 C29 H29C 109.5
H29A C29 H29C 109.5
H29B C29 H29C 109.5
C26 C27A H27D 109.5
C26 C27A H27E 109.5
H27D C27A H27E 109.5
C26 C27A H27F 109.5
H27D C27A H27F 109.5
H27E C27A H27F 109.5
C26 C28A H28D 109.5
C26 C28A H28E 109.5
H28D C28A H28E 109.5
C26 C28A H28F 109.5
H28D C28A H28F 109.5
H28E C28A H28F 109.5
C26 C29A H29D 109.5
C26 C29A H29E 109.5
H29D C29A H29E 109.5
C26 C29A H29F 109.5
H29D C29A H29F 109.5
H29E C29A H29F 109.5
N1 C31 C32 111.4(3)
N1 C31 C33 115.8(3)
C32 C31 C33 112.7(3)
N1 C31 H31A 105.3
C32 C31 H31A 105.3
C33 C31 H31A 105.3
C31 C32 H32A 109.5
C31 C32 H32B 109.5
H32A C32 H32B 109.5
C31 C32 H32C 109.5
H32A C32 H32C 109.5
H32B C32 H32C 109.5
C31 C33 H33A 109.5
C31 C33 H33B 109.5
H33A C33 H33B 109.5
C31 C33 H33C 109.5
H33A C33 H33C 109.5
H33B C33 H33C 109.5

loop_
_geom_bond_atom_site_label_1
_geom_bond_atom_site_label_2
_geom_bond_distance
S1 C10 1.766(4)
S1 C20 1.772(3)
N1 C21 1.421(4)
N1 C11 1.427(4)
N1 C31 1.463(4)
C10 C15 1.390(4)
C10 C11 1.398(4)
C11 C12 1.383(5)
C12 C13 1.388(4)
C12 H12A 0.9300
C13 C14 1.388(4)
C13 H13A 0.9300
C14 C15 1.397(4)
C14 C16 1.530(4)
C15 H15A 0.9300
C16 C18A 1.41(3)
C16 C19A 1.50(3)
C16 C18 1.512(6)
C16 C19 1.520(6)
C16 C17 1.584(6)
C16 C17A 1.673(19)
C17 H17A 0.9600
C17 H17B 0.9600
C17 H17C 0.9600
C18 H18A 0.9600
C18 H18B 0.9600
C18 H18C 0.9600
C19 H19A 0.9600
C19 H19B 0.9600
C19 H19C 0.9600
C17A H17D 0.9600
C17A H17E 0.9600
C17A H17F 0.9600
C18A H18D 0.9600
C18A H18E 0.9600
C18A H18F 0.9600
C19A H19D 0.9600
C19A H19E 0.9600
C19A H19F 0.9600
C20 C25 1.386(4)
C20 C21 1.396(4)
C21 C22 1.392(4)
C22 C23 1.383(4)
C22 H22A 0.9300
C23 C24 1.376(5)
C23 H23A 0.9300
C24 C25 1.396(4)
C24 C26 1.538(5)
C25 H25A 0.9300
C26 C28A 1.363(16)
C26 C28 1.496(8)
C26 C29 1.506(8)
C26 C29A 1.540(14)
C26 C27 1.586(9)
C26 C27A 1.655(16)
C27 H27A 0.9600
C27 H27B 0.9600
C27 H27C 0.9600
C28 H28A 0.9600
C28 H28B 0.9600
C28 H28C 0.9600
C29 H29A 0.9600
C29 H29B 0.9600
C29 H29C 0.9600
C27A H27D 0.9600
C27A H27E 0.9600
C27A H27F 0.9600
C28A H28D 0.9600
C28A H28E 0.9600
C28A H28F 0.9600
C29A H29D 0.9600
C29A H29E 0.9600
C29A H29F 0.9600
C31 C32 1.520(5)
C31 C33 1.543(6)
C31 H31A 0.9800
C32 H32A 0.9600
C32 H32B 0.9600
C32 H32C 0.9600
C33 H33A 0.9600
C33 H33B 0.9600
C33 H33C 0.9600
